data_2205059
loop_
_publ_author_name
'Nie, Qiang'
'Wang, Jingkang'
'Wang, Shi'
'Zhang, Meijing'

_publ_section_title
;
 16\a,17-Epoxypregn-4-ene-3,11,20-trione
;
_journal_issue 2
_journal_name_full 'Acta Crystallographica Section E'
_journal_page_first o398
_journal_page_last o399
_journal_paper_doi 10.1107/S1600536805001443
_journal_volume 61
_journal_year 2005
_chemical_formula_iupac 'C21 H26 O4'
_chemical_formula_moiety 'C21 H26 O4'
_chemical_formula_sum 'C21 H26 O4'
_chemical_formula_weight 342.42
_chemical_melting_point 465.5
_chemical_name_common
;
16\a,17-Epoxypregn-4-ene-3,11,20-trione
;
_chemical_name_systematic
;17-acetyl-10,13-dimethyl-1,2,6,7,9,10,12,13,14,15,16,
17-dodecahydro-8H-20-oxa-cyclopropa[16,17]cyclopenta[a]phenanthrene-3,11-dione
;
_space_group_IT_number 19
_symmetry_cell_setting orthorhombic
_symmetry_space_group_name_Hall 'P 2ac 2ab'
_symmetry_space_group_name_H-M 'P 21 21 21'
_atom_sites_solution_hydrogens geom
_atom_sites_solution_primary direct
_atom_sites_solution_secondary difmap
_cell_angle_alpha 90.00
_cell_angle_beta 90.00
_cell_angle_gamma 90.00
_cell_formula_units_Z 4
_cell_length_a 7.5364(12)
_cell_length_b 9.9000(16)
_cell_length_c 23.288(4)
_cell_measurement_reflns_used 2892
_cell_measurement_temperature 293(2)
_cell_measurement_theta_max 23.89
_cell_measurement_theta_min 2.24
_cell_volume 1737.5(5)
_computing_cell_refinement 'SAINT (Bruker, 1998)'
_computing_data_collection 'SMART (Bruker, 1998)'
_computing_data_reduction SAINT
_computing_molecular_graphics 'SHELXTL (Bruker, 1998)'
_computing_publication_material SHELXTL
_computing_structure_refinement 'SHELXL97 (Sheldrick, 1997)'
_computing_structure_solution 'SHELXS97 (Sheldrick, 1997)'
_diffrn_ambient_temperature 293(2)
_diffrn_measured_fraction_theta_full 0.998
_diffrn_measured_fraction_theta_max 0.998
_diffrn_measurement_device_type 'Bruker SMART CCD area-detector'
_diffrn_measurement_method '\f and \w'
_diffrn_radiation_monochromator graphite
_diffrn_radiation_source 'fine-focus sealed tube'
_diffrn_radiation_type MoK\a
_diffrn_radiation_wavelength 0.71073
_diffrn_reflns_av_R_equivalents 0.0418
_diffrn_reflns_av_sigmaI/netI 0.0318
_diffrn_reflns_limit_h_max 9
_diffrn_reflns_limit_h_min -9
_diffrn_reflns_limit_k_max 13
_diffrn_reflns_limit_k_min -12
_diffrn_reflns_limit_l_max 18
_diffrn_reflns_limit_l_min -30
_diffrn_reflns_number 11707
_diffrn_reflns_theta_full 27.96
_diffrn_reflns_theta_max 27.96
_diffrn_reflns_theta_min 1.75
_exptl_absorpt_coefficient_mu 0.089
_exptl_absorpt_correction_type none
_exptl_crystal_colour colourless
_exptl_crystal_density_diffrn 1.309
_exptl_crystal_density_method 'not measured'
_exptl_crystal_description prism
_exptl_crystal_F_000 736
_exptl_crystal_size_max 0.32
_exptl_crystal_size_mid 0.28
_exptl_crystal_size_min 0.24
_refine_diff_density_max 0.222
_refine_diff_density_min -0.155
_refine_ls_extinction_method none
_refine_ls_goodness_of_fit_ref 1.073
_refine_ls_hydrogen_treatment constr
_refine_ls_matrix_type full
_refine_ls_number_parameters 229
_refine_ls_number_reflns 2396
_refine_ls_number_restraints 0
_refine_ls_restrained_S_all 1.073
_refine_ls_R_factor_all 0.0524
_refine_ls_R_factor_gt 0.0396
_refine_ls_shift/su_max 0.001
_refine_ls_shift/su_mean 0.000
_refine_ls_structure_factor_coef Fsqd
_refine_ls_weighting_details 'calc w = 1/[\s^2^(Fo^2^)+(0.0616P)^2^+0.0814P] where P = (Fo^2^+2Fc^2^)/3'
_refine_ls_weighting_scheme calc
_refine_ls_wR_factor_gt 0.1023
_refine_ls_wR_factor_ref 0.1086
_reflns_number_gt 1925
_reflns_number_total 2396
_reflns_threshold_expression I>2\s(I)
_cod_data_source_file fl6141.cif
_cod_data_source_block I
_cod_depositor_comments
;
The following automatic conversions were performed:
'_symmetry_cell_setting' value 'Orthorhombic' changed to 'orthorhombic'
according to '/home/saulius/struct/CIF-dictionaries/cif_core.dic'
dictionary named 'cif_core.dic' version 2.4.1 from 2010-06-29.

Automatic conversion script
Id: cif_fix_enum 1527 2010-12-29 10:47:43Z saulius 

The following automatic conversions were performed:

'_symmetry_cell_setting' value 'Orthorhombic' changed to
'orthorhombic' according to
/home/saulius/struct/CIF-dictionaries/cif_core.dic dictionary named
'cif_core.dic' version 2.4.1 from 2010-06-29.

Automatic conversion script
Id: cif_fix_values 1715 2011-07-08 13:25:40Z adriana 
;
_cod_original_cell_volume 1737.6(5)
_cod_original_sg_symbol_H-M 'P21 21 21'
_cod_database_code 2205059
_cod_database_fobs_code 2205059

loop_
_symmetry_equiv_pos_as_xyz
'x, y, z'
'-x+1/2, -y, z+1/2'
'-x, y+1/2, -z+1/2'
'x+1/2, -y+1/2, -z'

loop_
_atom_site_label
_atom_site_fract_x
_atom_site_fract_y
_atom_site_fract_z
_atom_site_U_iso_or_equiv
_atom_site_adp_type
_atom_site_calc_flag
_atom_site_refinement_flags
_atom_site_occupancy
_atom_site_type_symbol
O1 0.8985(3) 0.1964(2) 1.24390(8) 0.0832(7) Uani d . 1 O
O2 1.1689(2) -0.11303(18) 1.00984(6) 0.0561(5) Uani d . 1 O
O3 0.8436(2) 0.19701(15) 0.83762(6) 0.0489(4) Uani d . 1 O
O4 1.1264(3) -0.0667(2) 0.79259(8) 0.0846(7) Uani d . 1 O
C1 1.0674(3) 0.0304(2) 1.11767(9) 0.0413(5) Uani d . 1 C
H1A 1.1620 -0.0327 1.1089 0.050 Uiso calc R 1 H
H1B 1.1011 0.1177 1.1022 0.050 Uiso calc R 1 H
C2 1.0505(3) 0.0423(3) 1.18261(9) 0.0500(6) Uani d . 1 C
H2A 1.0333 -0.0469 1.1989 0.060 Uiso calc R 1 H
H2B 1.1597 0.0790 1.1982 0.060 Uiso calc R 1 H
C3 0.8996(3) 0.1306(3) 1.19948(9) 0.0513(6) Uani d . 1 C
C4 0.7451(3) 0.1285(2) 1.16125(9) 0.0474(5) Uani d . 1 C
H4 0.6469 0.1800 1.1715 0.057 Uiso calc R 1 H
C5 0.7367(3) 0.0568(2) 1.11240(9) 0.0377(5) Uani d . 1 C
C6 0.5647(3) 0.0424(3) 1.08109(9) 0.0460(5) Uani d . 1 C
H6A 0.4768 0.1004 1.0989 0.055 Uiso calc R 1 H
H6B 0.5236 -0.0502 1.0845 0.055 Uiso calc R 1 H
C7 0.5804(3) 0.0786(2) 1.01806(9) 0.0433(5) Uani d . 1 C
H7A 0.6007 0.1750 1.0145 0.052 Uiso calc R 1 H
H7B 0.4695 0.0576 0.9989 0.052 Uiso calc R 1 H
C8 0.7305(2) 0.0031(2) 0.98850(8) 0.0348(4) Uani d . 1 C
H8 0.7020 -0.0933 0.9864 0.042 Uiso calc R 1 H
C9 0.9059(2) 0.02354(19) 1.02278(8) 0.0332(4) Uani d . 1 C
H9 0.9245 0.1215 1.0231 0.040 Uiso calc R 1 H
C10 0.8966(3) -0.0170(2) 1.08735(8) 0.0348(4) Uani d . 1 C
C11 1.0654(3) -0.0330(2) 0.98977(9) 0.0378(4) Uani d . 1 C
C12 1.0861(3) 0.0166(2) 0.92849(8) 0.0408(5) Uani d . 1 C
H12A 1.1834 -0.0306 0.9100 0.049 Uiso calc R 1 H
H12B 1.1127 0.1124 0.9284 0.049 Uiso calc R 1 H
C13 0.9140(3) -0.0093(2) 0.89569(8) 0.0367(4) Uani d . 1 C
C14 0.7605(3) 0.0587(2) 0.92816(8) 0.0367(4) Uani d . 1 C
H14 0.7974 0.1527 0.9336 0.044 Uiso calc R 1 H
C15 0.6092(3) 0.0637(2) 0.88410(9) 0.0456(5) Uani d . 1 C
H15A 0.5482 -0.0223 0.8815 0.055 Uiso calc R 1 H
H15B 0.5242 0.1340 0.8933 0.055 Uiso calc R 1 H
C16 0.7091(3) 0.0954(2) 0.82950(9) 0.0490(6) Uani d . 1 C
H16 0.6506 0.0856 0.7922 0.059 Uiso calc R 1 H
C17 0.8970(3) 0.0552(2) 0.83655(9) 0.0413(5) Uani d . 1 C
C18 1.0193(4) 0.0232(3) 0.78775(10) 0.0527(6) Uani d . 1 C
C19 1.0096(4) 0.1083(3) 0.73467(9) 0.0619(7) Uani d . 1 C
H19A 1.0913 0.1823 0.7379 0.093 Uiso calc R 1 H
H19B 0.8913 0.1427 0.7302 0.093 Uiso calc R 1 H
H19C 1.0401 0.0544 0.7018 0.093 Uiso calc R 1 H
C20 0.8700(3) -0.1701(2) 1.09535(10) 0.0466(5) Uani d . 1 C
H20A 0.9711 -0.2174 1.0804 0.070 Uiso calc R 1 H
H20B 0.7653 -0.1982 1.0752 0.070 Uiso calc R 1 H
H20C 0.8572 -0.1900 1.1355 0.070 Uiso calc R 1 H
C21 0.8842(3) -0.1623(2) 0.88832(9) 0.0445(5) Uani d . 1 C
H21A 0.7789 -0.1773 0.8660 0.067 Uiso calc R 1 H
H21B 0.8708 -0.2035 0.9254 0.067 Uiso calc R 1 H
H21C 0.9843 -0.2013 0.8690 0.067 Uiso calc R 1 H

loop_
_atom_site_aniso_label
_atom_site_aniso_U_11
_atom_site_aniso_U_22
_atom_site_aniso_U_33
_atom_site_aniso_U_12
_atom_site_aniso_U_13
_atom_site_aniso_U_23
O1 0.0832(14) 0.1089(16) 0.0575(11) 0.0113(15) -0.0044(11) -0.0357(11)
O2 0.0456(9) 0.0693(11) 0.0535(9) 0.0265(8) 0.0035(7) 0.0028(8)
O3 0.0606(10) 0.0361(7) 0.0501(9) 0.0009(8) -0.0037(8) 0.0039(6)
O4 0.1016(16) 0.0794(13) 0.0727(12) 0.0310(14) 0.0402(12) 0.0181(10)
C1 0.0357(10) 0.0444(11) 0.0438(11) 0.0006(10) 0.0022(9) -0.0007(9)
C2 0.0468(12) 0.0575(13) 0.0457(12) 0.0000(12) -0.0050(10) -0.0005(10)
C3 0.0552(14) 0.0559(13) 0.0428(11) -0.0054(13) 0.0042(11) -0.0046(10)
C4 0.0465(12) 0.0459(12) 0.0498(12) 0.0061(11) 0.0094(10) -0.0049(10)
C5 0.0346(10) 0.0363(10) 0.0420(11) -0.0016(9) 0.0082(8) 0.0016(8)
C6 0.0311(10) 0.0541(13) 0.0528(12) 0.0022(11) 0.0102(9) -0.0070(10)
C7 0.0288(10) 0.0508(12) 0.0503(12) 0.0057(9) 0.0024(9) -0.0050(10)
C8 0.0279(9) 0.0332(9) 0.0431(10) -0.0008(8) 0.0022(8) -0.0030(8)
C9 0.0278(9) 0.0313(9) 0.0405(10) 0.0004(8) 0.0027(8) -0.0022(8)
C10 0.0308(9) 0.0343(10) 0.0394(10) -0.0012(9) 0.0048(8) 0.0004(8)
C11 0.0296(9) 0.0399(10) 0.0440(11) 0.0021(9) 0.0008(8) -0.0035(9)
C12 0.0341(10) 0.0456(12) 0.0427(11) 0.0019(10) 0.0064(9) -0.0006(9)
C13 0.0375(11) 0.0333(10) 0.0393(10) 0.0004(9) 0.0032(9) -0.0014(8)
C14 0.0358(10) 0.0334(10) 0.0407(10) 0.0008(9) -0.0002(8) -0.0019(8)
C15 0.0397(11) 0.0432(12) 0.0540(13) 0.0025(10) -0.0062(10) -0.0034(10)
C16 0.0561(13) 0.0475(12) 0.0435(12) 0.0005(11) -0.0096(10) -0.0013(10)
C17 0.0504(12) 0.0338(10) 0.0398(10) -0.0029(10) -0.0010(10) -0.0008(8)
C18 0.0648(15) 0.0470(13) 0.0463(12) -0.0068(13) 0.0080(12) -0.0024(10)
C19 0.0787(18) 0.0682(16) 0.0387(13) -0.0106(16) -0.0004(13) -0.0009(11)
C20 0.0497(12) 0.0376(11) 0.0524(12) -0.0016(11) 0.0039(11) 0.0031(9)
C21 0.0497(13) 0.0366(10) 0.0471(12) -0.0002(10) 0.0035(10) -0.0017(9)

loop_
_atom_type_symbol
_atom_type_description
_atom_type_scat_dispersion_real
_atom_type_scat_dispersion_imag
_atom_type_scat_source
C C 0.0033 0.0000 'International Tables Vol C Tables 4.2.6.8 and 6.1.1.4'
H H 0.0000 0.0000 'International Tables Vol C Tables 4.2.6.8 and 6.1.1.4'
O O 0.0106 0.0000 'International Tables Vol C Tables 4.2.6.8 and 6.1.1.4'

loop_
_geom_angle_atom_site_label_1
_geom_angle_atom_site_label_2
_geom_angle_atom_site_label_3
_geom_angle
C16 O3 C17 61.36(15)
C2 C1 C10 114.13(18)
C2 C1 H1A 108.7
C10 C1 H1A 108.7
C2 C1 H1B 108.7
C10 C1 H1B 108.7
H1A C1 H1B 107.6
C3 C2 C1 111.83(19)
C3 C2 H2A 109.3
C1 C2 H2A 109.3
C3 C2 H2B 109.3
C1 C2 H2B 109.3
H2A C2 H2B 107.9
O1 C3 C4 121.1(2)
O1 C3 C2 122.8(2)
C4 C3 C2 116.01(18)
C5 C4 C3 124.0(2)
C5 C4 H4 118.0
C3 C4 H4 118.0
C4 C5 C6 120.35(19)
C4 C5 C10 122.69(19)
C6 C5 C10 116.93(16)
C5 C6 C7 112.47(17)
C5 C6 H6A 109.1
C7 C6 H6A 109.1
C5 C6 H6B 109.1
C7 C6 H6B 109.1
H6A C6 H6B 107.8
C6 C7 C8 112.36(18)
C6 C7 H7A 109.1
C8 C7 H7A 109.1
C6 C7 H7B 109.1
C8 C7 H7B 109.1
H7A C7 H7B 107.9
C7 C8 C14 110.48(17)
C7 C8 C9 109.62(15)
C14 C8 C9 107.45(15)
C7 C8 H8 109.8
C14 C8 H8 109.8
C9 C8 H8 109.8
C11 C9 C8 111.17(14)
C11 C9 C10 115.17(16)
C8 C9 C10 115.03(15)
C11 C9 H9 104.7
C8 C9 H9 104.7
C10 C9 H9 104.7
C5 C10 C20 108.82(17)
C5 C10 C1 109.79(15)
C20 C10 C1 110.67(19)
C5 C10 C9 106.35(16)
C20 C10 C9 112.09(17)
C1 C10 C9 109.03(15)
O2 C11 C12 120.71(19)
O2 C11 C9 123.57(19)
C12 C11 C9 115.71(17)
C11 C12 C13 109.22(17)
C11 C12 H12A 109.8
C13 C12 H12A 109.8
C11 C12 H12B 109.8
C13 C12 H12B 109.8
H12A C12 H12B 108.3
C17 C13 C12 116.97(18)
C17 C13 C14 101.39(16)
C12 C13 C14 108.64(15)
C17 C13 C21 107.41(16)
C12 C13 C21 110.18(18)
C14 C13 C21 112.04(18)
C8 C14 C15 121.18(17)
C8 C14 C13 113.98(16)
C15 C14 C13 104.15(15)
C8 C14 H14 105.4
C15 C14 H14 105.4
C13 C14 H14 105.4
C16 C15 C14 101.50(17)
C16 C15 H15A 111.5
C14 C15 H15A 111.5
C16 C15 H15B 111.5
C14 C15 H15B 111.5
H15A C15 H15B 109.3
O3 C16 C17 60.00(14)
O3 C16 C15 112.67(17)
C17 C16 C15 109.12(18)
O3 C16 H16 120.1
C17 C16 H16 120.1
C15 C16 H16 120.1
O3 C17 C16 58.64(14)
O3 C17 C18 112.73(18)
C16 C17 C18 124.2(2)
O3 C17 C13 114.25(16)
C16 C17 C13 107.07(18)
C18 C17 C13 123.1(2)
O4 C18 C17 119.8(2)
O4 C18 C19 121.6(2)
C17 C18 C19 118.5(2)
C18 C19 H19A 109.5
C18 C19 H19B 109.5
H19A C19 H19B 109.5
C18 C19 H19C 109.5
H19A C19 H19C 109.5
H19B C19 H19C 109.5
C10 C20 H20A 109.5
C10 C20 H20B 109.5
H20A C20 H20B 109.5
C10 C20 H20C 109.5
H20A C20 H20C 109.5
H20B C20 H20C 109.5
C13 C21 H21A 109.5
C13 C21 H21B 109.5
H21A C21 H21B 109.5
C13 C21 H21C 109.5
H21A C21 H21C 109.5
H21B C21 H21C 109.5

loop_
_geom_bond_atom_site_label_1
_geom_bond_atom_site_label_2
_geom_bond_distance
O1 C3 1.223(3)
O2 C11 1.206(2)
O3 C16 1.440(3)
O3 C17 1.461(3)
O4 C18 1.207(3)
C1 C2 1.522(3)
C1 C10 1.541(3)
C1 H1A 0.9700
C1 H1B 0.9700
C2 C3 1.487(3)
C2 H2A 0.9700
C2 H2B 0.9700
C3 C4 1.466(3)
C4 C5 1.342(3)
C4 H4 0.9300
C5 C6 1.494(3)
C5 C10 1.525(3)
C6 C7 1.516(3)
C6 H6A 0.9700
C6 H6B 0.9700
C7 C8 1.520(3)
C7 H7A 0.9700
C7 H7B 0.9700
C8 C14 1.526(3)
C8 C9 1.557(3)
C8 H8 0.9800
C9 C11 1.533(3)
C9 C10 1.558(3)
C9 H9 0.9800
C10 C20 1.540(3)
C11 C12 1.517(3)
C12 C13 1.526(3)
C12 H12A 0.9700
C12 H12B 0.9700
C13 C17 1.524(3)
C13 C14 1.538(3)
C13 C21 1.541(3)
C14 C15 1.535(3)
C14 H14 0.9800
C15 C16 1.511(3)
C15 H15A 0.9700
C15 H15B 0.9700
C16 C17 1.480(3)
C16 H16 0.9800
C17 C18 1.497(3)
C18 C19 1.498(3)
C19 H19A 0.9600
C19 H19B 0.9600
C19 H19C 0.9600
C20 H20A 0.9600
C20 H20B 0.9600
C20 H20C 0.9600
C21 H21A 0.9600
C21 H21B 0.9600
C21 H21C 0.9600

loop_
_geom_torsion_atom_site_label_1
_geom_torsion_atom_site_label_2
_geom_torsion_atom_site_label_3
_geom_torsion_atom_site_label_4
_geom_torsion
C10 C1 C2 C3 -54.6(3)
C1 C2 C3 O1 -150.8(2)
C1 C2 C3 C4 32.8(3)
O1 C3 C4 C5 -178.9(2)
C2 C3 C4 C5 -2.4(3)
C3 C4 C5 C6 169.9(2)
C3 C4 C5 C10 -7.9(3)
C4 C5 C6 C7 128.7(2)
C10 C5 C6 C7 -53.3(3)
C5 C6 C7 C8 52.3(3)
C6 C7 C8 C14 -171.00(17)
C6 C7 C8 C9 -52.8(2)
C7 C8 C9 C11 -171.54(17)
C14 C8 C9 C11 -51.4(2)
C7 C8 C9 C10 55.3(2)
C14 C8 C9 C10 175.38(16)
C4 C5 C10 C20 108.3(2)
C6 C5 C10 C20 -69.6(2)
C4 C5 C10 C1 -13.0(3)
C6 C5 C10 C1 169.12(19)
C4 C5 C10 C9 -130.8(2)
C6 C5 C10 C9 51.3(2)
C2 C1 C10 C5 43.6(2)
C2 C1 C10 C20 -76.5(2)
C2 C1 C10 C9 159.77(18)
C11 C9 C10 C5 176.39(16)
C8 C9 C10 C5 -52.3(2)
C11 C9 C10 C20 -64.8(2)
C8 C9 C10 C20 66.5(2)
C11 C9 C10 C1 58.1(2)
C8 C9 C10 C1 -170.64(16)
C8 C9 C11 O2 -126.6(2)
C10 C9 C11 O2 6.5(3)
C8 C9 C11 C12 52.6(2)
C10 C9 C11 C12 -174.26(17)
O2 C11 C12 C13 124.9(2)
C9 C11 C12 C13 -54.3(2)
C11 C12 C13 C17 169.69(17)
C11 C12 C13 C14 55.8(2)
C11 C12 C13 C21 -67.3(2)
C7 C8 C14 C15 -56.1(2)
C9 C8 C14 C15 -175.64(17)
C7 C8 C14 C13 178.33(16)
C9 C8 C14 C13 58.8(2)
C17 C13 C14 C8 174.08(16)
C12 C13 C14 C8 -62.1(2)
C21 C13 C14 C8 59.8(2)
C17 C13 C14 C15 39.9(2)
C12 C13 C14 C15 163.72(17)
C21 C13 C14 C15 -74.3(2)
C8 C14 C15 C16 -168.18(18)
C13 C14 C15 C16 -38.2(2)
C17 O3 C16 C15 99.7(2)
C14 C15 C16 O3 -42.7(2)
C14 C15 C16 C17 21.9(2)
C16 O3 C17 C18 117.3(2)
C16 O3 C17 C13 -95.9(2)
C15 C16 C17 O3 -105.72(19)
O3 C16 C17 C18 -97.6(2)
C15 C16 C17 C18 156.6(2)
O3 C16 C17 C13 108.42(17)
C15 C16 C17 C13 2.7(2)
C12 C13 C17 O3 -81.4(2)
C14 C13 C17 O3 36.6(2)
C21 C13 C17 O3 154.24(19)
C12 C13 C17 C16 -144.05(19)
C14 C13 C17 C16 -26.1(2)
C21 C13 C17 C16 91.5(2)
C12 C13 C17 C18 61.7(3)
C14 C13 C17 C18 179.58(19)
C21 C13 C17 C18 -62.7(3)
O3 C17 C18 O4 150.9(2)
C16 C17 C18 O4 -142.5(3)
C13 C17 C18 O4 7.4(4)
O3 C17 C18 C19 -26.6(3)
C16 C17 C18 C19 39.9(3)
C13 C17 C18 C19 -170.2(2)

loop_
_cod_related_entry_id
_cod_related_entry_database
_cod_related_entry_code
1 ChemSpider 10308523
